data_2204804
loop_
_publ_author_name
'Ng, Seik Weng'

_publ_section_title
;
 Rerefinement of tris(dimethylammonium) dodecamolybdophosphate in the
 space group <i>R</i>\/overline 3<i>m</i>
;
_journal_issue 12
_journal_name_full 'Acta Crystallographica Section E'
_journal_page_first m1786
_journal_page_last m1787
_journal_paper_doi 10.1107/S1600536804027941
_journal_volume 60
_journal_year 2004
_chemical_formula_iupac '(C2 H8 N)3 [Mo12 O40 P]'
_chemical_formula_moiety '3C2 H8 N +, O40 P Mo12 3-'
_chemical_formula_sum 'C6 H24 Mo12 N3 O40 P'
_chemical_formula_weight 1960.53
_chemical_name_systematic
;
tris(dimethylammonium) dodecamolybdophosphate
;
_space_group_IT_number 166
_symmetry_cell_setting trigonal
_symmetry_space_group_name_Hall '-R 3 2"'
_symmetry_space_group_name_H-M 'R -3 m :H'
_atom_sites_solution_hydrogens geom
_atom_sites_solution_primary direct
_atom_sites_solution_secondary difmap
_audit_creation_method SHELXL-97
_cell_angle_alpha 90
_cell_angle_beta 90
_cell_angle_gamma 120
_cell_formula_units_Z 6
_cell_length_a 16.541(2)
_cell_length_b 16.541
_cell_length_c 25.154(7)
_cell_measurement_reflns_used 34
_cell_measurement_temperature 295(2)
_cell_measurement_theta_max 12.9
_cell_measurement_theta_min 5.0
_cell_volume 5960.2(18)
_computing_cell_refinement 'LEAST SQUARES in XSCANS (Bruker, 1994)'
_computing_data_collection 'XSCANS (Bruker, 1994)'
_computing_data_reduction 'REDUCE in XSCANS (Bruker, 1994)'
_computing_molecular_graphics 'ORTEPII (Johnson, 1976)'
_computing_publication_material SHELXL97
_computing_structure_refinement 'SHELXL97 (Sheldrick, 1997)'
_computing_structure_solution 'SHELXS97 (Sheldrick, 1997)'
_diffrn_ambient_temperature 295(2)
_diffrn_measured_fraction_theta_full 1.00
_diffrn_measured_fraction_theta_max 1.00
_diffrn_measurement_device_type 'Siemens P4 four-circle'
_diffrn_measurement_method \w
_diffrn_radiation_monochromator graphite
_diffrn_radiation_source 'medium-focus sealed tube'
_diffrn_radiation_type MoK\a
_diffrn_radiation_wavelength 0.71073
_diffrn_reflns_av_R_equivalents 0.037
_diffrn_reflns_av_sigmaI/netI 0.040
_diffrn_reflns_limit_h_max 19
_diffrn_reflns_limit_h_min -1
_diffrn_reflns_limit_k_max 1
_diffrn_reflns_limit_k_min -19
_diffrn_reflns_limit_l_max 29
_diffrn_reflns_limit_l_min -6
_diffrn_reflns_number 3044
_diffrn_reflns_theta_full 25.0
_diffrn_reflns_theta_max 25.0
_diffrn_reflns_theta_min 1.6
_diffrn_standards_decay_% 0
_diffrn_standards_interval_count 97
_diffrn_standards_number 3
_exptl_absorpt_coefficient_mu 3.811
_exptl_absorpt_correction_T_max 0.484
_exptl_absorpt_correction_T_min 0.295
_exptl_absorpt_correction_type empirical
_exptl_absorpt_process_details 'via \y scan (North et al., 1968)'
_exptl_crystal_colour Yellow
_exptl_crystal_density_diffrn 3.277
_exptl_crystal_density_method 'not measured'
_exptl_crystal_description Block
_exptl_crystal_F_000 5520
_exptl_crystal_size_max 0.52
_exptl_crystal_size_mid 0.34
_exptl_crystal_size_min 0.34
_refine_diff_density_max 1.35
_refine_diff_density_min -0.91
_refine_ls_extinction_coef 0.00054(3)
_refine_ls_extinction_expression Fc^*^=kFc[1+0.001xFc^2^\l^3^/sin(2\q)]^-1/4^
_refine_ls_extinction_method SHELXL97
_refine_ls_goodness_of_fit_ref 1.08
_refine_ls_hydrogen_treatment constr
_refine_ls_matrix_type full
_refine_ls_number_parameters 116
_refine_ls_number_reflns 1304
_refine_ls_number_restraints 0
_refine_ls_restrained_S_all 1.08
_refine_ls_R_factor_all 0.033
_refine_ls_R_factor_gt 0.027
_refine_ls_shift/su_max 0.001
_refine_ls_shift/su_mean 0.000
_refine_ls_structure_factor_coef Fsqd
_refine_ls_weighting_details 'calc w = 1/[\s^2^(Fo^2^)+(0.038P)^2^+0.2473P] where P = (Fo^2^+2Fc^2^)/3'
_refine_ls_weighting_scheme calc
_refine_ls_wR_factor_gt 0.067
_refine_ls_wR_factor_ref 0.069
_reflns_number_gt 1150
_reflns_number_total 1304
_reflns_threshold_expression I>2\s(I)
_cod_data_source_file tk6195.cif
_cod_data_source_block I
_cod_depositor_comments
;
The following automatic conversions were performed:
'_symmetry_cell_setting' value 'Trigonal' changed to 'trigonal' according
to '/home/saulius/struct/CIF-dictionaries/cif_core.dic' dictionary named
'cif_core.dic' version 2.4.1 from 2010-06-29.

Automatic conversion script
Id: cif_fix_enum 1527 2010-12-29 10:47:43Z saulius 

The following automatic conversions were performed:

'_symmetry_cell_setting' value 'Trigonal' changed to 'trigonal'
according to /home/saulius/struct/CIF-dictionaries/cif_core.dic
dictionary named 'cif_core.dic' version 2.4.1 from 2010-06-29.

Automatic conversion script
Id: cif_fix_values 1715 2011-07-08 13:25:40Z adriana 
;
_cod_original_cell_volume 5960(2)
_cod_original_sg_symbol_H-M 'R -3 m'
_cod_database_code 2204804
_cod_database_fobs_code 2204804

loop_
_symmetry_equiv_pos_as_xyz
'x, y, z'
'-y, x-y, z'
'y, x, -z'
'-x+y, -x, z'
'-x, -x+y, -z'
'x-y, -y, -z'
'x+2/3, y+1/3, z+1/3'
'-y+2/3, x-y+1/3, z+1/3'
'y+2/3, x+1/3, -z+1/3'
'-x+y+2/3, -x+1/3, z+1/3'
'-x+2/3, -x+y+1/3, -z+1/3'
'x-y+2/3, -y+1/3, -z+1/3'
'x+1/3, y+2/3, z+2/3'
'-y+1/3, x-y+2/3, z+2/3'
'y+1/3, x+2/3, -z+2/3'
'-x+y+1/3, -x+2/3, z+2/3'
'-x+1/3, -x+y+2/3, -z+2/3'
'x-y+1/3, -y+2/3, -z+2/3'
'-x, -y, -z'
'y, -x+y, -z'
'-y, -x, z'
'x-y, x, -z'
'x, x-y, z'
'-x+y, y, z'
'-x+2/3, -y+1/3, -z+1/3'
'y+2/3, -x+y+1/3, -z+1/3'
'-y+2/3, -x+1/3, z+1/3'
'x-y+2/3, x+1/3, -z+1/3'
'x+2/3, x-y+1/3, z+1/3'
'-x+y+2/3, y+1/3, z+1/3'
'-x+1/3, -y+2/3, -z+2/3'
'y+1/3, -x+y+2/3, -z+2/3'
'-y+1/3, -x+2/3, z+2/3'
'x-y+1/3, x+2/3, -z+2/3'
'x+1/3, x-y+2/3, z+2/3'
'-x+y+1/3, y+2/3, z+2/3'

loop_
_atom_site_label
_atom_site_fract_x
_atom_site_fract_y
_atom_site_fract_z
_atom_site_U_iso_or_equiv
_atom_site_adp_type
_atom_site_calc_flag
_atom_site_refinement_flags
_atom_site_occupancy
_atom_site_type_symbol
Mo1 0.14951(4) 0.07476(2) 0.15295(2) 0.0182(2) Uani d S 1 Mo
Mo2 0.21887(3) 0.00563(3) 0.26271(2) 0.0187(2) Uani d . 1 Mo
Mo3 0.06896(2) -0.06896(2) 0.38322(2) 0.0178(2) Uani d S 1 Mo
P1 0.0000 0.0000 0.26541(9) 0.0102(5) Uani d S 1 P
O1 0.1960(3) 0.0980(2) 0.0916(2) 0.0270(10) Uani d S 1 O
O2 0.0520(2) 0.1041(3) 0.1459(2) 0.0200(10) Uani d S 1 O
O3 0.2239(2) 0.0319(2) 0.18860(10) 0.0200(10) Uani d . 1 O
O4 0.11750(10) -0.11750(10) 0.2503(2) 0.0200(10) Uani d S 1 O
O5 0.2753(3) 0.13770(10) 0.2747(2) 0.0220(10) Uani d S 1 O
O6 0.3118(2) -0.0095(2) 0.26990(10) 0.0260(10) Uani d . 1 O
O7 0.1707(2) -0.0126(2) 0.33410(10) 0.0220(10) Uani d . 1 O
O8 -0.0539(2) -0.1077(3) 0.4107(2) 0.0200(10) Uani d S 1 O
O9 0.1102(2) -0.1102(2) 0.4304(2) 0.0280(10) Uani d S 1 O
O10 0.1008(3) 0.05040(10) 0.2452(2) 0.0140(10) Uani d S 1 O
O11 0.0000 0.0000 0.3261(3) 0.0110(10) Uani d S 1 O
N1 0.4930(2) -0.0140(4) 0.2694(2) 0.02300(10) Uani d S 1 N
C1 0.5405(3) 0.0809(5) 0.2921(3) 0.038(2) Uani d S 1 C
C2 0.4920(3) -0.0159(5) 0.2107(3) 0.040(2) Uani d S 1 C
H1 0.4337 -0.0447 0.2812 0.044 Uiso calc PR 0.50 H
H1a 0.5384 0.0770 0.3302 0.057 Uiso calc SR 1 H
H1b 0.5096 0.1138 0.2804 0.057 Uiso calc PR 1 H
H2a 0.4606 -0.0795 0.1986 0.060 Uiso calc SR 1 H
H2b 0.5550 0.0155 0.1976 0.060 Uiso calc PR 1 H

loop_
_atom_site_aniso_label
_atom_site_aniso_U_11
_atom_site_aniso_U_22
_atom_site_aniso_U_33
_atom_site_aniso_U_12
_atom_site_aniso_U_13
_atom_site_aniso_U_23
Mo1 0.0185(3) 0.0228(2) 0.0119(3) 0.0092(2) 0.0038(2) 0.00190(10)
Mo2 0.0156(2) 0.0221(2) 0.0219(3) 0.0121(2) 0.00050(10) 0.0024(2)
Mo3 0.0209(2) 0.0209(2) 0.0144(3) 0.0128(2) -0.00210(10) 0.00210(10)
P1 0.0105(8) 0.0105(8) 0.0095(12) 0.0053(4) 0.000 0.000
O1 0.028(3) 0.033(2) 0.017(2) 0.0140(10) 0.005(2) 0.0030(10)
O2 0.019(2) 0.024(2) 0.020(2) 0.0120(10) 0.0010(10) 0.002(2)
O3 0.018(2) 0.026(2) 0.018(2) 0.0130(10) 0.0030(10) 0.0000(10)
O4 0.020(2) 0.020(2) 0.023(2) 0.011(2) -0.0010(10) 0.0010(10)
O5 0.015(2) 0.021(2) 0.028(2) 0.0080(10) 0.001(2) 0.0010(10)
O6 0.020(2) 0.031(2) 0.033(2) 0.0160(10) 0.0020(10) 0.006(2)
O7 0.021(2) 0.028(2) 0.0170(10) 0.0140(10) 0.0000(10) 0.0030(10)
O8 0.022(2) 0.024(2) 0.015(2) 0.0120(10) 0.0020(10) 0.004(2)
O9 0.037(2) 0.037(2) 0.021(2) 0.027(2) -0.0020(10) 0.0020(10)
O10 0.011(2) 0.015(2) 0.015(2) 0.0060(10) -0.001(2) -0.0010(10)
O11 0.011(2) 0.011(2) 0.011(3) 0.0060(10) 0.000 0.000
N1 0.038(3) 0.026(3) 0.021(3) 0.013(2) 0.0040(10) 0.008(2)
C1 0.045(4) 0.025(4) 0.037(4) 0.012(2) 0.001(2) 0.001(3)
C2 0.055(4) 0.035(4) 0.023(4) 0.017(2) 0.000(2) 0.000(3)

loop_
_atom_type_symbol
_atom_type_description
_atom_type_scat_dispersion_real
_atom_type_scat_dispersion_imag
_atom_type_scat_source
C C 0.0033 0.0016 'International Tables Vol C Tables 4.2.6.8 and 6.1.1.4'
H H 0.0000 0.0000 'International Tables Vol C Tables 4.2.6.8 and 6.1.1.4'
N N 0.0061 0.0033 'International Tables Vol C Tables 4.2.6.8 and 6.1.1.4'
O O 0.0106 0.0060 'International Tables Vol C Tables 4.2.6.8 and 6.1.1.4'
P P 0.1023 0.0942 'International Tables Vol C Tables 4.2.6.8 and 6.1.1.4'
Mo Mo -1.6832 0.6857 'International Tables Vol C Tables 4.2.6.8 and 6.1.1.4'

loop_
_geom_angle_atom_site_label_1
_geom_angle_atom_site_label_2
_geom_angle_atom_site_label_3
_geom_angle_site_symmetry_1
_geom_angle_site_symmetry_3
_geom_angle
_geom_angle_publ_flag
O1 Mo1 O2 . . 101.8(2) yes
O1 Mo1 O2 . 4 101.8(2) no
O1 Mo1 O3 . . 102.00(10) yes
O1 Mo1 O3 . 23 102.00(10) no
O1 Mo1 O10 . . 173.4(2) yes
O2 Mo1 O2 . 4 85.1(2) yes
O2 Mo1 O3 . . 156.2(2) yes
O2 Mo1 O3 . 23 89.0(2) yes
O2 Mo1 O10 . . 83.00(10) yes
O2 Mo1 O3 4 . 89.0(2) no
O2 Mo1 O3 4 23 156.2(2) no
O2 Mo1 O10 4 . 83.00(10) no
O3 Mo1 O3 . 23 87.2(2) yes
O3 Mo1 O10 . . 73.30(10) yes
O3 Mo1 O10 23 . 73.30(10) no
O3 Mo2 O4 . . 89.9(2) yes
O3 Mo2 O5 . . 87.4(2) yes
O3 Mo2 O6 . . 101.50(10) yes
O3 Mo2 O7 . . 156.20(10) yes
O3 Mo2 O10 . . 72.90(10) yes
O4 Mo2 O5 . . 155.1(2) yes
O4 Mo2 O6 . . 103.8(2) yes
O4 Mo2 O7 . . 85.0(2) yes
O4 Mo2 O10 . . 83.40(10) yes
O5 Mo2 O6 . . 101.0(2) yes
O5 Mo2 O7 . . 87.7(2) yes
O5 Mo2 O10 . . 72.10(10) yes
O6 Mo2 O7 . . 102.30(10) yes
O6 Mo2 O10 . . 171.00(10) yes
O7 Mo2 O10 . . 83.40(10) yes
O7 Mo3 O7 . 21 86.3(2) yes
O7 Mo3 O8 . . 156.70(10) yes
O7 Mo3 O8 . 2 88.3(2) yes
O7 Mo3 O9 . . 102.60(10) yes
O7 Mo3 O11 . . 84.00(10) yes
O7 Mo3 O8 21 . 88.3(2) no
O7 Mo3 O8 21 2 156.70(10) no
O7 Mo3 O9 21 . 102.60(10) no
O7 Mo3 O11 21 . 84.00(10) no
O8 Mo3 O8 . 2 87.8(2) yes
O8 Mo3 O9 . . 100.7(2) yes
O8 Mo3 O11 . . 72.90(10) yes
O8 Mo3 O9 2 . 100.7(2) no
O8 Mo3 O11 2 . 72.90(10) no
O9 Mo3 O11 . . 170.9(2) yes
O11 P1 O10 . 21 109.4(2) no
O11 P1 O10 . . 109.4(2) no
O10 P1 O10 21 . 109.6(2) no
O11 P1 O10 . 2 109.4(2) no
O10 P1 O10 21 2 109.6(2) no
O10 P1 O10 . 2 109.6(2) no
Mo1 O2 Mo1 2 . 152.4(2) no
Mo2 O3 Mo1 . . 125.2(2) no
Mo2 O4 Mo2 . 21 153.2(2) no
Mo2 O5 Mo2 . 23 126.6(2) no
Mo3 O7 Mo2 . . 150.8(2) no
Mo3 O8 Mo3 . 4 125.2(2) no
P1 O10 Mo1 . . 126.1(2) no
P1 O10 Mo2 . 23 126.30(10) no
Mo1 O10 Mo2 . 23 88.50(10) no
P1 O10 Mo2 . . 126.30(10) no
Mo1 O10 Mo2 . . 88.50(10) no
Mo2 O10 Mo2 23 . 89.00(10) no
P1 O11 Mo3 . 2 126.10(10) no
P1 O11 Mo3 . . 126.10(10) no
Mo3 O11 Mo3 2 . 88.9(2) no
P1 O11 Mo3 . 4 126.10(10) no
Mo3 O11 Mo3 2 4 88.9(2) no
Mo3 O11 Mo3 . 4 88.9(2) no
C1 N1 C2 . . 113.9(6) no
C1 N1 H1 . . 108.8 no
C2 N1 H1 . . 108.8 no
N1 C1 H1a . . 109.5 no
N1 C1 H1b . . 109.5 no
H1a C1 H1b . . 109.5 no
N1 C2 H2a . . 109.5 no
N1 C2 H2b . . 109.5 no
H2a C2 H2b . . 109.5 no

loop_
_geom_bond_atom_site_label_1
_geom_bond_atom_site_label_2
_geom_bond_site_symmetry_2
_geom_bond_distance
_geom_bond_publ_flag
Mo1 O1 . 1.680(4) yes
Mo1 O2 . 1.9100(10) yes
Mo1 O2 4 1.9100(10) no
Mo1 O3 . 1.922(3) yes
Mo1 O3 23 1.922(3) no
Mo1 O10 . 2.423(4) yes
Mo2 O3 . 1.907(3) yes
Mo2 O4 . 1.9090(10) yes
Mo2 O5 . 1.922(2) yes
Mo2 O6 . 1.687(3) yes
Mo2 O7 . 1.926(3) yes
Mo2 O10 . 2.450(3) yes
Mo3 O7 . 1.913(3) yes
Mo3 O7 21 1.913(3) no
Mo3 O8 . 1.927(2) yes
Mo3 O8 2 1.927(2) no
Mo3 O9 . 1.676(4) yes
Mo3 O11 . 2.443(4) yes
P1 O11 . 1.525(7) no
P1 O10 21 1.531(4) no
P1 O10 . 1.531(4) no
P1 O10 2 1.531(4) no
N1 C1 . 1.475(9) no
N1 C2 . 1.476(9) no
N1 H1 . 0.90 no
C1 H1a . 0.96 no
C1 H1b . 0.96 no
C2 H2a . 0.96 no
C2 H2b . 0.96 no

loop_
_geom_hbond_atom_site_label_D
_geom_hbond_atom_site_label_H
_geom_hbond_atom_site_label_A
_geom_hbond_site_symmetry_A
_geom_hbond_distance_DH
_geom_hbond_distance_HA
_geom_hbond_distance_DA
_geom_hbond_angle_DHA
_geom_hbond_publ_flag
N1 H1 O6 . 0.90 2.38 3.035(3) 130 no
N1 H1 O7 15_545 0.90 2.31 3.112(5) 149 no

loop_
_geom_torsion_atom_site_label_1
_geom_torsion_atom_site_label_2
_geom_torsion_atom_site_label_3
_geom_torsion_atom_site_label_4
_geom_torsion_site_symmetry_1
_geom_torsion_site_symmetry_4
_geom_torsion
_geom_torsion_publ_flag
O1 Mo1 O2 Mo1 . 2 128.2(5) no
O2 Mo1 O2 Mo1 4 2 27.2(6) no
O3 Mo1 O2 Mo1 23 2 -129.7(5) no
O3 Mo1 O2 Mo1 . 2 -49.0(8) no
O10 Mo1 O2 Mo1 . 2 -56.4(5) no
O6 Mo2 O3 Mo1 . . -170.4(2) no
O4 Mo2 O3 Mo1 . . 85.5(2) no
O5 Mo2 O3 Mo1 . . -69.7(2) no
O7 Mo2 O3 Mo1 . . 8.4(4) no
O10 Mo2 O3 Mo1 . . 2.3(2) no
O1 Mo1 O3 Mo2 . . 172.8(2) no
O2 Mo1 O3 Mo2 4 . -85.4(2) no
O2 Mo1 O3 Mo2 . . -10.0(5) no
O3 Mo1 O3 Mo2 23 . 71.1(2) no
O10 Mo1 O3 Mo2 . . -2.4(2) no
O6 Mo2 O4 Mo2 . 21 131.6(5) no
O3 Mo2 O4 Mo2 . 21 -126.6(5) no
O5 Mo2 O4 Mo2 . 21 -43.2(8) no
O7 Mo2 O4 Mo2 . 21 30.1(5) no
O10 Mo2 O4 Mo2 . 21 -53.8(5) no
O6 Mo2 O5 Mo2 . 23 169.7(3) no
O3 Mo2 O5 Mo2 . 23 68.5(3) no
O4 Mo2 O5 Mo2 . 23 -15.4(6) no
O7 Mo2 O5 Mo2 . 23 -88.2(3) no
O10 Mo2 O5 Mo2 . 23 -4.4(2) no
O9 Mo3 O7 Mo2 . . 131.1(3) no
O7 Mo3 O7 Mo2 21 . 29.0(4) no
O8 Mo3 O7 Mo2 . . -47.8(6) no
O8 Mo3 O7 Mo2 2 . -128.3(4) no
O11 Mo3 O7 Mo2 . . -55.3(3) no
O6 Mo2 O7 Mo3 . . -131.7(3) no
O3 Mo2 O7 Mo3 . . 49.4(5) no
O4 Mo2 O7 Mo3 . . -28.6(4) no
O5 Mo2 O7 Mo3 . . 127.5(4) no
O10 Mo2 O7 Mo3 . . 55.3(3) no
O9 Mo3 O8 Mo3 . 4 170.1(2) no
O7 Mo3 O8 Mo3 21 4 -87.4(3) no
O7 Mo3 O8 Mo3 . 4 -10.9(6) no
O8 Mo3 O8 Mo3 2 4 69.6(3) no
O11 Mo3 O8 Mo3 . 4 -3.2(2) no
O10 P1 O10 Mo1 21 . 60.1(2) no
O10 P1 O10 Mo1 2 . -60.1(2) no
O11 P1 O10 Mo2 . 23 -60.4(2) no
O10 P1 O10 Mo2 21 23 179.70(10) no
O10 P1 O10 Mo2 2 23 59.5(4) no
O11 P1 O10 Mo2 . . 60.4(2) no
O10 P1 O10 Mo2 21 . -59.5(4) no
O10 P1 O10 Mo2 2 . -179.70(10) no
O2 Mo1 O10 P1 4 . -42.90(10) no
O2 Mo1 O10 P1 . . 42.90(10) no
O3 Mo1 O10 P1 23 . 134.00(10) no
O3 Mo1 O10 P1 . . -134.00(10) no
O2 Mo1 O10 Mo2 4 23 -178.40(10) no
O2 Mo1 O10 Mo2 . 23 -92.60(10) no
O3 Mo1 O10 Mo2 23 23 -1.50(10) no
O3 Mo1 O10 Mo2 . 23 90.60(10) no
O2 Mo1 O10 Mo2 4 . 92.60(10) no
O2 Mo1 O10 Mo2 . . 178.40(10) no
O3 Mo1 O10 Mo2 23 . -90.60(10) no
O3 Mo1 O10 Mo2 . . 1.50(10) no
O3 Mo2 O10 P1 . . 133.8(3) no
O4 Mo2 O10 P1 . . 42.0(2) no
O5 Mo2 O10 P1 . . -133.4(3) no
O7 Mo2 O10 P1 . . -43.7(2) no
O3 Mo2 O10 Mo1 . . -1.50(10) no
O4 Mo2 O10 Mo1 . . -93.40(10) no
O5 Mo2 O10 Mo1 . . 91.3(2) no
O7 Mo2 O10 Mo1 . . -179.10(10) no
O3 Mo2 O10 Mo2 . 23 -90.00(10) no
O4 Mo2 O10 Mo2 . 23 178.1(2) no
O5 Mo2 O10 Mo2 . 23 2.8(2) no
O7 Mo2 O10 Mo2 . 23 92.40(10) no
O7 Mo3 O11 P1 21 . -43.43(9) no
O7 Mo3 O11 P1 . . 43.43(9) no
O8 Mo3 O11 P1 . . -133.50(10) no
O8 Mo3 O11 P1 2 . 133.50(10) no
O7 Mo3 O11 Mo3 21 2 -179.00(10) no
O7 Mo3 O11 Mo3 . 2 -92.10(10) no
O8 Mo3 O11 Mo3 . 2 91.0(2) no
O8 Mo3 O11 Mo3 2 2 -2.10(10) no
O7 Mo3 O11 Mo3 21 4 92.10(10) no
O7 Mo3 O11 Mo3 . 4 179.00(10) no
O8 Mo3 O11 Mo3 . 4 2.10(10) no
O8 Mo3 O11 Mo3 2 4 -91.0(2) no
